data_4022311
loop_
_publ_author_name
'\'Elyse Bourque'
'Pierre Deslongchamps'
'Yves L. Dory'

_publ_section_title
;
 First Experimental and Theoretical Evidence of a Deactivating
 Enone Dienophile in the Transannular Diels-Alder Reaction
;
_journal_name_full 'Journal of Organic Chemistry'
_journal_page_first 2390
_journal_page_last 2397
_journal_paper_doi 10.1021/jo0265129
_journal_volume 68
_journal_year 2003
_chemical_formula_moiety 'C29 H44 O9'
_chemical_formula_sum 'C29 H44 O9'
_chemical_formula_weight 536.64
_space_group_IT_number 14
_symmetry_cell_setting monoclinic
_symmetry_space_group_name_Hall '-P 2yn'
_symmetry_space_group_name_H-M 'P 1 21/n 1'
_atom_sites_solution_hydrogens geom
_atom_sites_solution_primary direct
_atom_sites_solution_secondary difmap
_cell_angle_alpha 90.00
_cell_angle_beta 113.728(19)
_cell_angle_gamma 90.00
_cell_formula_units_Z 4
_cell_length_a 13.676(5)
_cell_length_b 16.9509(16)
_cell_length_c 13.899(3)
_cell_measurement_temperature 293(2)
_cell_volume 2949.6(12)
_computing_cell_refinement 'CAD4 Express (Enraf Nonius, 1994)'
_computing_data_collection 'CAD4 Express (Enraf Nonius, 1994)'
_computing_data_reduction 'XCAD4 (Harms & Wocadlo, 1995)'
_computing_structure_refinement 'SHELXL-97 (Sheldrick, 1997)'
_computing_structure_solution 'SHELXS-97 (Sheldrick, 1997)'
_diffrn_ambient_temperature 293(2)
_diffrn_measured_fraction_theta_full 0.977
_diffrn_measured_fraction_theta_max 0.977
_diffrn_radiation_monochromator graphite
_diffrn_radiation_source 'fine-focus sealed tube'
_diffrn_radiation_type CuK\a
_diffrn_radiation_wavelength 1.54184
_diffrn_reflns_av_R_equivalents 0.0485
_diffrn_reflns_av_sigmaI/netI 0.0382
_diffrn_reflns_limit_h_max 15
_diffrn_reflns_limit_h_min -16
_diffrn_reflns_limit_k_max 20
_diffrn_reflns_limit_k_min 0
_diffrn_reflns_limit_l_max 16
_diffrn_reflns_limit_l_min 0
_diffrn_reflns_number 5715
_diffrn_reflns_theta_full 70.18
_diffrn_reflns_theta_max 70.18
_diffrn_reflns_theta_min 3.83
_exptl_absorpt_coefficient_mu 0.728
_exptl_absorpt_correction_type none
_exptl_crystal_colour colorless
_exptl_crystal_density_diffrn 1.208
_exptl_crystal_density_meas ?
_exptl_crystal_density_method .
_exptl_crystal_description prism
_exptl_crystal_F_000 1160
_exptl_crystal_size_max .40
_exptl_crystal_size_mid .30
_exptl_crystal_size_min .15
_refine_diff_density_max 0.203
_refine_diff_density_min -0.205
_refine_diff_density_rms 0.041
_refine_ls_extinction_coef 0.0028(3)
_refine_ls_extinction_expression Fc^*^=kFc[1+0.001xFc^2^\l^3^/sin(2\q)]^-1/4^
_refine_ls_extinction_method SHELXL
_refine_ls_goodness_of_fit_ref 1.085
_refine_ls_hydrogen_treatment mixed
_refine_ls_matrix_type full
_refine_ls_number_parameters 345
_refine_ls_number_reflns 5484
_refine_ls_number_restraints 0
_refine_ls_restrained_S_all 1.085
_refine_ls_R_factor_all 0.0990
_refine_ls_R_factor_gt 0.0628
_refine_ls_shift/su_max 0.000
_refine_ls_shift/su_mean 0.000
_refine_ls_structure_factor_coef Fsqd
_refine_ls_weighting_details 'calc w=1/[\s^2^(Fo^2^)+(0.0861P)^2^+0.3316P] where P=(Fo^2^+2Fc^2^)/3'
_refine_ls_weighting_scheme calc
_refine_ls_wR_factor_gt 0.1642
_refine_ls_wR_factor_ref 0.1903
_reflns_number_gt 3411
_reflns_number_total 5484
_reflns_threshold_expression >2sigma(I)
_cod_data_source_file jo0265129si20030204_031629_3.cif
_cod_data_source_block 6
_cod_original_sg_symbol_H-M 'P 21/n'
_cod_database_code 4022311

loop_
_symmetry_equiv_pos_as_xyz
'x, y, z'
'-x+1/2, y+1/2, -z+1/2'
'-x, -y, -z'
'x-1/2, -y-1/2, z-1/2'

loop_
_atom_site_label
_atom_site_type_symbol
_atom_site_fract_x
_atom_site_fract_y
_atom_site_fract_z
_atom_site_U_iso_or_equiv
_atom_site_adp_type
_atom_site_occupancy
_atom_site_symmetry_multiplicity
_atom_site_calc_flag
_atom_site_refinement_flags
C1 C 0.3998(2) -0.07699(15) 0.9043(2) 0.0583(7) Uani 1 1 d .
H1A H 0.4197 -0.0220 0.9193 0.070 Uiso 1 1 calc R
H1B H 0.3224 -0.0797 0.8717 0.070 Uiso 1 1 calc R
C2 C 0.4396(2) -0.12274(16) 1.0066(2) 0.0638(7) Uani 1 1 d .
C3 C 0.5302(3) -0.16613(18) 1.0397(2) 0.0753(9) Uani 1 1 d .
C4 C 0.6031(3) -0.17412(18) 0.9849(3) 0.0748(8) Uani 1 1 d .
C5 C 0.5669(2) -0.11683(15) 0.8896(2) 0.0605(7) Uani 1 1 d .
H5 H 0.5915 -0.0646 0.9198 0.073 Uiso 1 1 calc R
C6 C 0.6228(2) -0.13213(16) 0.8177(2) 0.0663(8) Uani 1 1 d .
H6 H 0.6883 -0.1580 0.8454 0.080 Uiso 1 1 calc R
C7 C 0.5848(2) -0.11105(16) 0.7173(2) 0.0612(7) Uani 1 1 d .
H7 H 0.6245 -0.1235 0.6786 0.073 Uiso 1 1 calc R
C8 C 0.4810(2) -0.06815(15) 0.6632(2) 0.0554(6) Uani 1 1 d .
H8 H 0.4979 -0.0190 0.6360 0.066 Uiso 1 1 calc R
C9 C 0.43233(19) -0.04398(14) 0.7416(2) 0.0504(6) Uani 1 1 d .
H9 H 0.4769 0.0000 0.7811 0.060 Uiso 1 1 calc R
C10 C 0.4448(2) -0.10832(14) 0.8271(2) 0.0535(6) Uani 1 1 d .
C11 C 0.3207(2) -0.00803(14) 0.6852(2) 0.0541(6) Uani 1 1 d .
H11 H 0.2859 -0.0044 0.7344 0.065 Uiso 1 1 calc R
C12 C 0.2477(2) -0.05124(15) 0.5867(2) 0.0551(6) Uani 1 1 d .
H12A H 0.2241 -0.0998 0.6075 0.066 Uiso 1 1 calc R
H12B H 0.1849 -0.0190 0.5507 0.066 Uiso 1 1 calc R
C13 C 0.2974(2) -0.07128(15) 0.5097(2) 0.0545(6) Uani 1 1 d .
H13 H 0.2494 -0.1089 0.4591 0.065 Uiso 1 1 calc R
C14 C 0.4031(2) -0.11390(15) 0.5676(2) 0.0561(6) Uani 1 1 d .
H14 H 0.3879 -0.1648 0.5921 0.067 Uiso 1 1 calc R
C15 C 0.3806(3) -0.11881(19) 1.0723(2) 0.0726(8) Uani 1 1 d .
C16 C 0.2382(3) -0.0622(3) 1.1032(3) 0.1025(12) Uani 1 1 d .
H16A H 0.1792 -0.0268 1.0704 0.154 Uiso 1 1 calc R
H16B H 0.2854 -0.0410 1.1698 0.154 Uiso 1 1 calc R
H16C H 0.2119 -0.1125 1.1138 0.154 Uiso 1 1 calc R
C17 C 0.7161(3) -0.1488(3) 1.0618(3) 0.1011(12) Uani 1 1 d .
H17A H 0.7646 -0.1537 1.0280 0.152 Uiso 1 1 calc R
H17B H 0.7394 -0.1821 1.1229 0.152 Uiso 1 1 calc R
H17C H 0.7144 -0.0950 1.0825 0.152 Uiso 1 1 calc R
C18 C 0.6077(4) -0.26146(19) 0.9551(3) 0.1075(13) Uani 1 1 d .
H18A H 0.6538 -0.2665 0.9184 0.161 Uiso 1 1 calc R
H18B H 0.5373 -0.2791 0.9106 0.161 Uiso 1 1 calc R
H18C H 0.6350 -0.2930 1.0177 0.161 Uiso 1 1 calc R
C19 C 0.4135(3) -0.1881(2) 0.4258(3) 0.0892(10) Uani 1 1 d .
H19A H 0.3441 -0.1700 0.3766 0.107 Uiso 1 1 calc R
H19B H 0.4578 -0.1951 0.3867 0.107 Uiso 1 1 calc R
C20 C 0.5014(4) -0.2932(2) 0.5302(4) 0.1264(16) Uani 1 1 d .
H20A H 0.4889 -0.3428 0.5567 0.190 Uiso 1 1 calc R
H20B H 0.5383 -0.2584 0.5879 0.190 Uiso 1 1 calc R
H20C H 0.5441 -0.3016 0.4907 0.190 Uiso 1 1 calc R
C21 C 0.3902(2) -0.18662(15) 0.7819(2) 0.0665(8) Uani 1 1 d .
H21A H 0.4183 -0.2071 0.7339 0.100 Uiso 1 1 calc R
H21B H 0.3147 -0.1783 0.7455 0.100 Uiso 1 1 calc R
H21C H 0.4032 -0.2236 0.8380 0.100 Uiso 1 1 calc R
C22 C 0.2616(2) 0.12492(17) 0.6363(2) 0.0678(8) Uani 1 1 d .
C23 C 0.2879(3) 0.20023(18) 0.5961(3) 0.0938(11) Uani 1 1 d .
H23A H 0.3560 0.1953 0.5919 0.113 Uiso 1 1 calc R
H23B H 0.2906 0.2426 0.6430 0.113 Uiso 1 1 calc R
H23C H 0.2340 0.2112 0.5275 0.113 Uiso 1 1 calc R
C24 C 0.3108(2) -0.00167(16) 0.4465(2) 0.0596(7) Uani 1 1 d .
H24A H 0.3668 0.0328 0.4922 0.071 Uiso 1 1 calc R
H24B H 0.3318 -0.0208 0.3918 0.071 Uiso 1 1 calc R
C25 C 0.1369(2) 0.0113(2) 0.3113(2) 0.0691(8) Uani 1 1 d .
C26 C 0.0363(3) 0.0601(2) 0.2719(3) 0.0855(10) Uani 1 1 d .
C27 C 0.0650(4) 0.1432(3) 0.2477(5) 0.158(2) Uani 1 1 d .
H27A H 0.0910 0.1403 0.1932 0.237 Uiso 1 1 calc R
H27B H 0.1192 0.1653 0.3099 0.237 Uiso 1 1 calc R
H27C H 0.0026 0.1761 0.2250 0.237 Uiso 1 1 calc R
C28 C -0.0431(4) 0.0232(5) 0.1737(4) 0.195(3) Uani 1 1 d .
H28A H -0.0136 0.0208 0.1217 0.293 Uiso 1 1 calc R
H28B H -0.1073 0.0542 0.1475 0.293 Uiso 1 1 calc R
H28C H -0.0595 -0.0292 0.1889 0.293 Uiso 1 1 calc R
C29 C -0.0080(4) 0.0667(4) 0.3549(4) 0.148(2) Uani 1 1 d .
H29A H -0.0729 0.0969 0.3279 0.222 Uiso 1 1 calc R
H29B H 0.0433 0.0926 0.4158 0.222 Uiso 1 1 calc R
H29C H -0.0225 0.0150 0.3739 0.222 Uiso 1 1 calc R
O1 O 0.21239(15) 0.04215(11) 0.39946(15) 0.0652(5) Uani 1 1 d .
O2 O 0.15077(19) -0.04885(16) 0.27302(18) 0.0935(7) Uani 1 1 d .
O9 O 0.5646(2) -0.20783(17) 1.1304(2) 0.1075(9) Uani 1 1 d .
H9A H 0.5236 -0.2009 1.1594 0.161 Uiso 1 1 calc R
O3 O 0.45925(15) -0.12863(11) 0.50109(15) 0.0665(5) Uani 1 1 d .
O4 O 0.4010(2) -0.25865(15) 0.4633(2) 0.1042(9) Uani 1 1 d .
O5 O 0.33969(14) 0.07135(9) 0.65549(14) 0.0590(5) Uani 1 1 d .
O6 O 0.18216(18) 0.11315(13) 0.6493(2) 0.0896(7) Uani 1 1 d .
O7 O 0.29573(17) -0.07167(13) 1.03610(16) 0.0784(6) Uani 1 1 d .
O8 O 0.4048(2) -0.15448(16) 1.15673(19) 0.0974(8) Uani 1 1 d .

loop_
_atom_site_aniso_label
_atom_site_aniso_U_11
_atom_site_aniso_U_22
_atom_site_aniso_U_33
_atom_site_aniso_U_23
_atom_site_aniso_U_13
_atom_site_aniso_U_12
C1 0.0581(15) 0.0500(14) 0.0607(16) 0.0038(12) 0.0177(13) 0.0021(12)
C2 0.0765(18) 0.0521(15) 0.0594(16) 0.0052(13) 0.0240(14) -0.0007(14)
C3 0.089(2) 0.0599(17) 0.0671(18) 0.0150(15) 0.0214(17) 0.0095(16)
C4 0.079(2) 0.0650(18) 0.0745(19) 0.0162(15) 0.0251(17) 0.0241(16)
C5 0.0617(16) 0.0447(13) 0.0687(17) 0.0057(12) 0.0194(13) 0.0087(12)
C6 0.0555(15) 0.0589(16) 0.079(2) 0.0064(14) 0.0220(14) 0.0139(13)
C7 0.0553(15) 0.0549(15) 0.0726(18) 0.0020(14) 0.0250(14) 0.0041(12)
C8 0.0526(14) 0.0459(13) 0.0654(16) 0.0024(12) 0.0213(12) 0.0011(11)
C9 0.0491(13) 0.0374(11) 0.0595(14) 0.0004(10) 0.0164(11) -0.0023(10)
C10 0.0571(14) 0.0394(12) 0.0599(15) 0.0010(11) 0.0191(12) -0.0011(11)
C11 0.0551(14) 0.0401(12) 0.0641(15) 0.0025(11) 0.0210(12) -0.0011(11)
C12 0.0489(13) 0.0501(14) 0.0624(15) 0.0002(12) 0.0183(12) -0.0044(11)
C13 0.0539(14) 0.0485(13) 0.0598(15) -0.0027(11) 0.0217(12) -0.0081(11)
C14 0.0606(15) 0.0465(13) 0.0643(16) -0.0016(12) 0.0284(13) -0.0012(12)
C15 0.082(2) 0.0668(18) 0.0648(18) -0.0003(15) 0.0255(16) -0.0125(16)
C16 0.092(3) 0.139(4) 0.090(3) -0.014(2) 0.051(2) -0.011(2)
C17 0.078(2) 0.126(3) 0.083(2) 0.029(2) 0.0159(19) 0.040(2)
C18 0.145(3) 0.066(2) 0.113(3) 0.033(2) 0.054(3) 0.052(2)
C19 0.094(2) 0.087(2) 0.093(2) -0.022(2) 0.044(2) -0.002(2)
C20 0.146(4) 0.087(3) 0.143(4) 0.001(3) 0.055(3) 0.030(3)
C21 0.085(2) 0.0437(14) 0.0687(17) -0.0001(13) 0.0288(16) -0.0089(13)
C22 0.0664(18) 0.0513(15) 0.0774(19) 0.0016(14) 0.0202(15) 0.0118(14)
C23 0.097(2) 0.0518(17) 0.125(3) 0.0206(19) 0.036(2) 0.0136(17)
C24 0.0514(14) 0.0602(15) 0.0643(16) 0.0053(13) 0.0203(12) -0.0007(12)
C25 0.0616(17) 0.076(2) 0.0655(18) 0.0055(16) 0.0213(15) 0.0016(15)
C26 0.0657(19) 0.105(3) 0.079(2) 0.0168(19) 0.0221(17) 0.0159(19)
C27 0.123(4) 0.133(4) 0.211(6) 0.084(4) 0.060(4) 0.051(3)
C28 0.098(3) 0.261(8) 0.143(5) -0.057(5) -0.039(3) 0.066(4)
C29 0.097(3) 0.226(6) 0.134(4) 0.039(4) 0.060(3) 0.066(4)
O1 0.0601(11) 0.0590(11) 0.0705(12) 0.0043(9) 0.0199(10) 0.0048(9)
O2 0.0874(16) 0.1025(18) 0.0776(15) -0.0179(13) 0.0198(13) 0.0128(14)
O9 0.128(2) 0.1076(19) 0.0856(17) 0.0468(15) 0.0416(16) 0.0390(17)
O3 0.0673(11) 0.0680(12) 0.0695(12) -0.0053(10) 0.0329(10) 0.0026(10)
O4 0.125(2) 0.0711(15) 0.134(2) -0.0276(15) 0.0705(19) -0.0114(15)
O5 0.0551(10) 0.0416(9) 0.0730(12) 0.0049(8) 0.0180(9) 0.0036(8)
O6 0.0736(14) 0.0724(14) 0.126(2) 0.0057(13) 0.0432(14) 0.0186(12)
O7 0.0777(14) 0.0907(15) 0.0707(13) 0.0014(12) 0.0338(11) 0.0023(12)
O8 0.1127(19) 0.1100(19) 0.0750(15) 0.0244(14) 0.0434(14) 0.0037(15)

loop_
_atom_type_symbol
_atom_type_description
_atom_type_scat_dispersion_real
_atom_type_scat_dispersion_imag
_atom_type_scat_source
C C 0.0181 0.0091 'International Tables Vol C Tables 4.2.6.8 and 6.1.1.4'
H H 0.0000 0.0000 'International Tables Vol C Tables 4.2.6.8 and 6.1.1.4'
O O 0.0492 0.0322 'International Tables Vol C Tables 4.2.6.8 and 6.1.1.4'

loop_
_geom_angle_atom_site_label_1
_geom_angle_atom_site_label_2
_geom_angle_atom_site_label_3
_geom_angle
C2 C1 C10 112.7(2)
C3 C2 C15 118.6(3)
C3 C2 C1 122.1(3)
C15 C2 C1 119.3(3)
C2 C3 O9 121.9(3)
C2 C3 C4 126.0(3)
O9 C3 C4 112.1(3)
C3 C4 C18 109.5(3)
C3 C4 C5 109.3(2)
C18 C4 C5 113.8(3)
C3 C4 C17 108.1(3)
C18 C4 C17 108.3(3)
C5 C4 C17 107.7(3)
C6 C5 C10 111.4(2)
C6 C5 C4 112.7(2)
C10 C5 C4 116.0(2)
C7 C6 C5 124.2(2)
C6 C7 C8 123.3(3)
C7 C8 C9 111.4(2)
C7 C8 C14 112.1(2)
C9 C8 C14 113.5(2)
C11 C9 C8 111.6(2)
C11 C9 C10 116.4(2)
C8 C9 C10 113.8(2)
C1 C10 C21 108.7(2)
C1 C10 C5 106.7(2)
C21 C10 C5 112.9(2)
C1 C10 C9 109.7(2)
C21 C10 C9 113.9(2)
C5 C10 C9 104.7(2)
O5 C11 C12 108.4(2)
O5 C11 C9 104.88(19)
C12 C11 C9 115.3(2)
C13 C12 C11 115.1(2)
C12 C13 C14 109.4(2)
C12 C13 C24 115.1(2)
C14 C13 C24 111.3(2)
O3 C14 C13 112.4(2)
O3 C14 C8 106.2(2)
C13 C14 C8 113.4(2)
O8 C15 O7 120.7(3)
O8 C15 C2 124.9(3)
O7 C15 C2 114.4(3)
O4 C19 O3 116.0(3)
O6 C22 O5 124.0(3)
O6 C22 C23 125.0(3)
O5 C22 C23 111.1(3)
O1 C24 C13 110.7(2)
O2 C25 O1 122.1(3)
O2 C25 C26 126.2(3)
O1 C25 C26 111.7(3)
C25 C26 C28 108.8(3)
C25 C26 C29 110.6(3)
C28 C26 C29 111.2(4)
C25 C26 C27 107.9(3)
C28 C26 C27 109.8(5)
C29 C26 C27 108.4(4)
C25 O1 C24 116.4(2)
C19 O3 C14 114.2(2)
C19 O4 C20 112.1(3)
C22 O5 C11 117.4(2)
C15 O7 C16 116.1(3)

loop_
_geom_bond_atom_site_label_1
_geom_bond_atom_site_label_2
_geom_bond_distance
C1 C2 1.516(4)
C1 C10 1.531(4)
C2 C3 1.352(4)
C2 C15 1.443(4)
C3 O9 1.353(3)
C3 C4 1.485(5)
C4 C18 1.546(4)
C4 C5 1.555(4)
C4 C17 1.544(5)
C5 C6 1.505(4)
C5 C10 1.548(4)
C6 C7 1.327(4)
C7 C8 1.500(3)
C8 C9 1.543(4)
C8 C14 1.538(3)
C9 C11 1.534(3)
C9 C10 1.571(3)
C10 C21 1.529(3)
C11 O5 1.461(3)
C11 C12 1.519(3)
C12 C13 1.519(4)
C13 C14 1.523(3)
C13 C24 1.526(4)
C14 O3 1.441(3)
C15 O8 1.240(4)
C15 O7 1.330(4)
C16 O7 1.451(4)
C19 O4 1.343(4)
C19 O3 1.405(4)
C20 O4 1.437(5)
C22 O6 1.187(3)
C22 O5 1.345(3)
C22 C23 1.495(4)
C24 O1 1.443(3)
C25 O2 1.200(4)
C25 O1 1.351(3)
C25 C26 1.507(4)
C26 C28 1.497(6)
C26 C29 1.507(6)
C26 C27 1.536(6)
